data_7714211
loop_
_publ_author_name
'Kariyawasam, Rasika Janadari'
'Zibaseresht, Ramin'
'Polson, Matthew Ian James'
'Houlihan, Joanna C.C.'
'Wikaira, Jan L.'
'Hartshorn, Richard M.'

_publ_section_title
;
 Synthesis of Nitrogen Mustards on Cobalt(III)
;
_journal_name_full 'Dalton Transactions'
_journal_paper_doi 10.1039/D3DT01634J
_journal_year 2023
_chemical_formula_moiety 'C10 H25 Cl3 Co N5, 2(C F3 O3 S)'
_chemical_formula_sum 'C12 H25 Cl3 Co F6 N5 O6 S2'
_chemical_formula_weight 678.77
_space_group_crystal_system monoclinic
_space_group_IT_number 14
_space_group_name_Hall '-P 2yn'
_space_group_name_H-M_alt 'P 1 21/n 1'
_atom_sites_solution_hydrogens mixed
_atom_sites_solution_primary dual
_audit_creation_date 2022-02-11
_audit_creation_method
;
Olex2 1.3
(compiled 2020.11.12 svn.r5f609507 for OlexSys, GUI svn.r6408)
;
_audit_update_record
;
2022-03-31 deposited with the CCDC.	2023-10-11 downloaded from the CCDC.
;
_cell_angle_alpha 90
_cell_angle_beta 111.555(2)
_cell_angle_gamma 90
_cell_formula_units_Z 4
_cell_length_a 15.5162(3)
_cell_length_b 10.8096(2)
_cell_length_c 16.1940(3)
_cell_measurement_reflns_used 8212
_cell_measurement_temperature 120.00(10)
_cell_measurement_theta_max 76.6120
_cell_measurement_theta_min 4.9610
_cell_volume 2526.17(9)
_computing_cell_refinement 'CrysAlisPro 1.171.41.110a (Rigaku OD, 2021)'
_computing_data_collection 'CrysAlisPro 1.171.41.110a (Rigaku OD, 2021)'
_computing_data_reduction 'CrysAlisPro 1.171.41.110a (Rigaku OD, 2021)'
_computing_molecular_graphics 'Olex2 1.3 (Dolomanov et al., 2009)'
_computing_publication_material 'Olex2 1.3 (Dolomanov et al., 2009)'
_computing_structure_refinement 'SHELXL 2018/3 (Sheldrick, 2015)'
_computing_structure_solution 'SHELXT 2018/2 (Sheldrick, 2018)'
_diffrn_ambient_temperature 120.15
_diffrn_detector_area_resol_mean 10.6501
_diffrn_detector_type Atlas
_diffrn_measured_fraction_theta_full 1.000
_diffrn_measured_fraction_theta_max 0.987
_diffrn_measurement_details
;
List of Runs (angles in degrees, time in seconds):

  # Type    Start    End  Width  t~exp~   \w     \q     \k     \f   Frames
#--------------------------------------------------------------------------
  1  \w    -43.00  33.00   1.00    1.00    --  -38.50  37.00  60.00   76
  2  \w     22.00  85.00   1.00    1.00    --   42.63  37.00   0.00   63
  3  \w     44.00 102.00   1.00    2.02    --  111.00 -30.00   0.00   58
  4  \w     74.00 136.00   1.00    2.02    --  111.00 -61.00 -30.00   62
  5  \w     84.00 110.00   1.00    2.02    --  111.00 -77.00 -60.00   26
  6  \w     79.00 105.00   1.00    2.02    --  111.00-125.00 -30.00   26
  7  \w     64.00 114.00   1.00    2.02    --  111.00-125.00  30.00   50
  8  \w     84.00 122.00   1.00    2.02    --  111.00-125.00 120.00   38
  9  \w     43.00  95.00   1.00    1.00    --   42.63-125.00  60.00   52
 10  \w     51.00  84.00   1.00    2.02    --  111.00 -45.00 -30.00   33
 11  \w    114.00 178.00   1.00    2.02    --  111.00  30.00 -30.00   64
 12  \w    128.00 177.00   1.00    2.02    --  111.00 108.00  62.00   49
 13  \w     60.00 178.00   1.00    2.02    --  111.00   0.00  90.00  118
 14  \w     45.00 135.00   1.00    2.02    --  111.00 -61.00 150.00   90
 15  \w     29.00  92.00   1.00    1.00    --   42.63  37.00 150.00   63
;
_diffrn_measurement_device 'four-circle diffractometer'
_diffrn_measurement_device_type 'SuperNova, Dual, Cu at home/near, Atlas'
_diffrn_measurement_method '\w scans'
_diffrn_radiation_type CuK\a
_diffrn_radiation_wavelength 1.54184
_diffrn_reflns_av_R_equivalents 0.0394
_diffrn_reflns_av_unetI/netI 0.0393
_diffrn_reflns_Laue_measured_fraction_full 1.000
_diffrn_reflns_Laue_measured_fraction_max 0.987
_diffrn_reflns_limit_h_max 14
_diffrn_reflns_limit_h_min -19
_diffrn_reflns_limit_k_max 13
_diffrn_reflns_limit_k_min -11
_diffrn_reflns_limit_l_max 20
_diffrn_reflns_limit_l_min -18
_diffrn_reflns_number 13382
_diffrn_reflns_point_group_measured_fraction_full 1.000
_diffrn_reflns_point_group_measured_fraction_max 0.987
_diffrn_reflns_theta_full 67.684
_diffrn_reflns_theta_max 76.602
_diffrn_reflns_theta_min 3.374
_exptl_absorpt_coefficient_mu 10.582
_exptl_absorpt_correction_T_max 0.527
_exptl_absorpt_correction_T_min 0.084
_exptl_absorpt_correction_type gaussian
_exptl_absorpt_process_details
;
CrysAlisPro 1.171.41.110a (Rigaku Oxford Diffraction, 2021)
Numerical absorption correction based on gaussian integration over
a multifaceted crystal model
Empirical absorption correction using spherical harmonics,
implemented in SCALE3 ABSPACK scaling algorithm.
;
_exptl_crystal_colour 'translucent intense red'
_exptl_crystal_density_diffrn 1.785
_exptl_crystal_description irregular
_exptl_crystal_F_000 1376
_exptl_crystal_size_max 0.489
_exptl_crystal_size_mid 0.377
_exptl_crystal_size_min 0.221
_refine_diff_density_max 1.375
_refine_diff_density_min -0.619
_refine_diff_density_rms 0.106
_refine_ls_extinction_method none
_refine_ls_goodness_of_fit_ref 1.041
_refine_ls_hydrogen_treatment mixed
_refine_ls_matrix_type full
_refine_ls_number_parameters 335
_refine_ls_number_reflns 5254
_refine_ls_number_restraints 6
_refine_ls_restrained_S_all 1.041
_refine_ls_R_factor_all 0.0512
_refine_ls_R_factor_gt 0.0487
_refine_ls_shift/su_max 0.001
_refine_ls_shift/su_mean 0.000
_refine_ls_structure_factor_coef Fsqd
_refine_ls_weighting_details 'w=1/[\s^2^(Fo^2^)+(0.0839P)^2^+1.8656P] where P=(Fo^2^+2Fc^2^)/3'
_refine_ls_weighting_scheme calc
_refine_ls_wR_factor_gt 0.1302
_refine_ls_wR_factor_ref 0.1329
_reflns_Friedel_coverage 0.000
_reflns_number_gt 4930
_reflns_number_total 5254
_reflns_threshold_expression 'I > 2\s(I)'
_cod_data_source_file d3dt01634j2.cif
_cod_data_source_block rzema
_cod_database_code 7714211
_shelx_shelxl_version_number 2018/3
_shelx_space_group_comment
;
The symmetry employed for this shelxl refinement is uniquely defined
by the following loop, which should always be used as a source of
symmetry information in preference to the above space-group names.
They are only intended as comments.
;
_shelx_estimated_absorpt_t_max 0.203
_shelx_estimated_absorpt_t_min 0.079
_olex2_refinement_description
;
1. Fixed Uiso
 At 1.2 times of:
  All C(H,H) groups
 At 1.5 times of:
  All C(H,H,H) groups, All C(H,H,H,H,H,H) groups
2. Restrained distances
 N5-H5 = N4-H4B = N4-H4A = N2-H2A = N2-H2B = N3-H3
 0.9 with sigma of 0.02
3.a Secondary CH2 refined with riding coordinates:
 C6(H6A,H6B), C9(H9A,H9B), C4(H4C,H4D), C3(H3A,H3B), C8(H8A,H8B), C7(H7A,H7B),
 C10(H10A,H10B), C5(H5A,H5B)
3.b Idealised Me refined as rotating group:
 C1(H1A,H1B,H1C)
;
_olex2_submission_special_instructions 'No special instructions were received'
_oxdiff_exptl_absorpt_empirical_details
;
Empirical correction (ABSPACK) includes:
- Absorption correction using spherical harmonics
- Frame scaling
;

loop_
_space_group_symop_operation_xyz
'x, y, z'
'-x+1/2, y+1/2, -z+1/2'
'-x, -y, -z'
'x-1/2, -y-1/2, z-1/2'

loop_
_atom_site_label
_atom_site_type_symbol
_atom_site_fract_x
_atom_site_fract_y
_atom_site_fract_z
_atom_site_U_iso_or_equiv
_atom_site_adp_type
_atom_site_occupancy
_atom_site_site_symmetry_order
_atom_site_calc_flag
_atom_site_refinement_flags_posn
_atom_site_refinement_flags_adp
_atom_site_refinement_flags_occupancy
_atom_site_disorder_assembly
_atom_site_disorder_group
Co1 Co 0.72666(3) 0.64475(4) 0.38907(3) 0.01815(13) Uani 1 1 d . . . . .
Cl1 Cl 0.72201(5) 0.65573(6) 0.25074(4) 0.02480(16) Uani 1 1 d . . . . .
S1 S 0.98305(5) 0.55327(7) 0.66773(5) 0.02835(18) Uani 1 1 d . . . . .
Cl3 Cl 1.04564(5) 0.82836(7) 0.55119(5) 0.03077(17) Uani 1 1 d . . . . .
Cl2 Cl 0.35781(6) 0.52391(9) 0.16431(6) 0.0442(2) Uani 1 1 d . . . . .
S2 S 0.54431(6) 0.31326(8) 0.51432(6) 0.03266(19) Uani 1 1 d . . . . .
F2 F 0.99883(19) 0.3352(2) 0.74182(17) 0.0498(6) Uani 1 1 d . . . . .
F4 F 0.67815(18) 0.1753(2) 0.50194(18) 0.0489(6) Uani 1 1 d . . . . .
O3 O 1.08292(15) 0.5605(2) 0.70544(14) 0.0313(5) Uani 1 1 d . . . . .
N1 N 0.72896(16) 0.6370(2) 0.51050(15) 0.0203(5) Uani 1 1 d . . . . .
N3 N 0.61794(16) 0.5298(2) 0.35110(16) 0.0212(5) Uani 1 1 d D . . . .
O6 O 0.49248(18) 0.3063(2) 0.57185(18) 0.0390(6) Uani 1 1 d . . . . .
F1 F 0.9867(2) 0.4856(3) 0.82387(19) 0.0641(8) Uani 1 1 d . . . . .
O1 O 0.94729(19) 0.4935(3) 0.58236(17) 0.0457(7) Uani 1 1 d . . . . .
N4 N 0.65029(17) 0.7933(2) 0.37150(15) 0.0221(5) Uani 1 1 d D . . . .
N2 N 0.80390(16) 0.4969(2) 0.41002(16) 0.0217(5) Uani 1 1 d D . . . .
O2 O 0.93539(18) 0.6638(2) 0.6756(2) 0.0433(6) Uani 1 1 d . . . . .
N5 N 0.83584(16) 0.7597(2) 0.43256(16) 0.0232(5) Uani 1 1 d D . . . .
F3 F 0.86689(19) 0.4210(3) 0.7150(3) 0.0797(10) Uani 1 1 d . . . . .
O4 O 0.6012(2) 0.4192(3) 0.5243(2) 0.0488(7) Uani 1 1 d . . . . .
F6 F 0.5844(3) 0.0783(3) 0.5465(3) 0.0867(12) Uani 1 1 d . . . . .
O5 O 0.4915(2) 0.2820(3) 0.4224(2) 0.0553(7) Uani 1 1 d . . . . .
F5 F 0.6820(3) 0.2014(5) 0.63292(19) 0.0986(15) Uani 1 1 d . . . . .
C6 C 0.53586(19) 0.5631(3) 0.27105(19) 0.0246(6) Uani 1 1 d . . . . .
H6A H 0.550128 0.548450 0.217078 0.030 Uiso 1 1 calc R U . . .
H6B H 0.521847 0.652112 0.273194 0.030 Uiso 1 1 calc R U . . .
C9 C 0.9141(2) 0.7311(3) 0.4037(2) 0.0279(6) Uani 1 1 d . . . . .
H9A H 0.889749 0.726039 0.338119 0.033 Uiso 1 1 calc R U . . .
H9B H 0.938742 0.648445 0.426962 0.033 Uiso 1 1 calc R U . . .
C4 C 0.6530(2) 0.4037(3) 0.3429(2) 0.0246(6) Uani 1 1 d . . . . .
H4C H 0.657642 0.393813 0.283926 0.030 Uiso 1 1 calc R U . . .
H4D H 0.609934 0.340166 0.349250 0.030 Uiso 1 1 calc R U . . .
C3 C 0.7475(2) 0.3883(3) 0.4153(2) 0.0244(5) Uani 1 1 d . . . . .
H3A H 0.741935 0.384870 0.474227 0.029 Uiso 1 1 calc R U . . .
H3B H 0.776949 0.310791 0.406328 0.029 Uiso 1 1 calc R U . . .
C8 C 0.7999(2) 0.8883(3) 0.4093(2) 0.0283(6) Uani 1 1 d . . . . .
H8A H 0.791632 0.906875 0.346991 0.034 Uiso 1 1 calc R U . . .
H8B H 0.844419 0.948514 0.448331 0.034 Uiso 1 1 calc R U . . .
C7 C 0.7084(2) 0.8976(3) 0.4213(2) 0.0275(6) Uani 1 1 d . . . . .
H7A H 0.717662 0.892023 0.485073 0.033 Uiso 1 1 calc R U . . .
H7B H 0.678054 0.977578 0.398001 0.033 Uiso 1 1 calc R U . . .
C10 C 0.9934(2) 0.8224(3) 0.4327(2) 0.0282(6) Uani 1 1 d . . . . .
H10A H 0.970130 0.905571 0.409392 0.034 Uiso 1 1 calc R U . . .
H10B H 1.040339 0.797639 0.407845 0.034 Uiso 1 1 calc R U . . .
C2 C 0.7278(2) 0.6450(3) 0.5779(2) 0.0297(7) Uani 1 1 d . . . . .
C11 C 0.9570(3) 0.4427(3) 0.7414(3) 0.0418(8) Uani 1 1 d . . . . .
C5 C 0.4517(2) 0.4869(3) 0.2660(2) 0.0331(7) Uani 1 1 d . . . . .
H5A H 0.433921 0.506070 0.317433 0.040 Uiso 1 1 calc R U . . .
H5B H 0.466392 0.397648 0.267607 0.040 Uiso 1 1 calc R U . . .
C1 C 0.7259(3) 0.6565(4) 0.6665(2) 0.0420(8) Uani 1 1 d . . . . .
H1A H 0.668214 0.696934 0.663162 0.063 Uiso 1 1 calc R U . . .
H1B H 0.778877 0.706288 0.703423 0.063 Uiso 1 1 calc R U . . .
H1C H 0.729481 0.574130 0.692826 0.063 Uiso 1 1 calc R U . . .
C12 C 0.6247(3) 0.1834(4) 0.5494(3) 0.0408(8) Uani 1 1 d . . . . .
H2A H 0.852(3) 0.501(6) 0.461(2) 0.061 Uiso 1 1 d D U . . .
H5 H 0.857(3) 0.755(5) 0.4921(13) 0.061 Uiso 1 1 d D U . . .
H4A H 0.626(4) 0.809(5) 0.3136(15) 0.061 Uiso 1 1 d D U . . .
H3 H 0.598(3) 0.527(5) 0.395(2) 0.061 Uiso 1 1 d D U . . .
H4B H 0.603(3) 0.780(6) 0.388(3) 0.061 Uiso 1 1 d D U . . .
H2B H 0.823(4) 0.483(5) 0.365(3) 0.061 Uiso 1 1 d D U . . .

loop_
_atom_site_aniso_label
_atom_site_aniso_U_11
_atom_site_aniso_U_22
_atom_site_aniso_U_33
_atom_site_aniso_U_23
_atom_site_aniso_U_13
_atom_site_aniso_U_12
Co1 0.0185(2) 0.0163(2) 0.0187(2) 0.00016(15) 0.00567(17) 0.00027(16)
Cl1 0.0252(3) 0.0249(3) 0.0234(3) 0.0013(2) 0.0080(3) -0.0004(2)
S1 0.0252(3) 0.0217(3) 0.0338(4) -0.0042(3) 0.0057(3) 0.0019(3)
Cl3 0.0289(3) 0.0297(3) 0.0284(3) -0.0026(3) 0.0043(3) -0.0039(3)
Cl2 0.0271(4) 0.0419(5) 0.0482(5) 0.0047(4) -0.0043(3) -0.0070(3)
S2 0.0344(4) 0.0276(4) 0.0418(4) 0.0055(3) 0.0209(3) 0.0048(3)
F2 0.0673(16) 0.0303(10) 0.0597(14) 0.0081(10) 0.0327(13) 0.0113(11)
F4 0.0553(14) 0.0328(10) 0.0739(16) 0.0074(11) 0.0418(13) 0.0123(10)
O3 0.0255(10) 0.0360(12) 0.0308(10) -0.0065(9) 0.0084(9) 0.0001(9)
N1 0.0178(10) 0.0203(11) 0.0191(11) -0.0058(8) 0.0024(8) 0.0026(8)
N3 0.0219(11) 0.0171(11) 0.0250(11) -0.0004(9) 0.0092(9) -0.0008(9)
O6 0.0425(13) 0.0358(13) 0.0490(14) 0.0044(11) 0.0289(12) 0.0045(11)
F1 0.100(2) 0.0524(15) 0.0629(15) -0.0089(12) 0.0573(16) -0.0097(15)
O1 0.0441(14) 0.0389(14) 0.0355(12) -0.0067(11) -0.0073(11) 0.0108(11)
N4 0.0225(11) 0.0199(11) 0.0230(11) -0.0010(9) 0.0071(9) 0.0005(9)
N2 0.0221(11) 0.0203(11) 0.0225(11) 0.0015(9) 0.0078(9) 0.0010(9)
O2 0.0359(13) 0.0234(11) 0.0735(18) -0.0069(11) 0.0234(13) 0.0016(10)
N5 0.0216(11) 0.0228(12) 0.0241(11) -0.0012(9) 0.0070(9) -0.0025(9)
F3 0.0420(14) 0.0465(15) 0.156(3) 0.0108(18) 0.0430(18) -0.0107(12)
O4 0.0495(16) 0.0331(13) 0.0755(19) -0.0017(13) 0.0367(15) 0.0002(12)
F6 0.113(3) 0.0317(13) 0.158(3) 0.0247(17) 0.100(3) 0.0110(15)
O5 0.0531(17) 0.064(2) 0.0461(15) 0.0006(14) 0.0146(13) 0.0098(15)
F5 0.098(3) 0.138(4) 0.0435(15) 0.0064(18) 0.0057(15) 0.071(3)
C6 0.0223(13) 0.0235(13) 0.0260(13) 0.0000(11) 0.0065(11) -0.0007(11)
C9 0.0224(13) 0.0312(15) 0.0300(14) -0.0034(12) 0.0096(11) -0.0047(12)
C4 0.0264(14) 0.0153(12) 0.0321(14) -0.0010(10) 0.0107(11) 0.0005(10)
C3 0.0256(13) 0.0182(13) 0.0296(13) 0.0019(11) 0.0105(11) 0.0009(11)
C8 0.0276(14) 0.0194(13) 0.0353(15) -0.0001(11) 0.0084(12) -0.0032(11)
C7 0.0281(14) 0.0202(13) 0.0315(14) -0.0039(11) 0.0079(12) -0.0003(11)
C10 0.0258(14) 0.0317(15) 0.0261(13) 0.0003(12) 0.0085(11) -0.0044(12)
C2 0.0242(14) 0.0283(15) 0.0346(17) 0.0008(12) 0.0084(12) -0.0005(11)
C11 0.0398(19) 0.0285(17) 0.062(2) -0.0018(16) 0.0240(17) -0.0012(15)
C5 0.0229(14) 0.0309(16) 0.0384(16) 0.0047(13) 0.0030(12) -0.0044(12)
C1 0.0401(19) 0.056(2) 0.0319(17) -0.0007(15) 0.0161(15) -0.0011(17)
C12 0.051(2) 0.0337(18) 0.0444(19) 0.0110(15) 0.0249(17) 0.0130(16)

loop_
_atom_type_symbol
_atom_type_description
_atom_type_scat_dispersion_real
_atom_type_scat_dispersion_imag
_atom_type_scat_source
C C 0.0181 0.0091 'International Tables Vol C Tables 4.2.6.8 and 6.1.1.4'
H H 0.0000 0.0000 'International Tables Vol C Tables 4.2.6.8 and 6.1.1.4'
N N 0.0311 0.0180 'International Tables Vol C Tables 4.2.6.8 and 6.1.1.4'
O O 0.0492 0.0322 'International Tables Vol C Tables 4.2.6.8 and 6.1.1.4'
F F 0.0727 0.0534 'International Tables Vol C Tables 4.2.6.8 and 6.1.1.4'
S S 0.3331 0.5567 'International Tables Vol C Tables 4.2.6.8 and 6.1.1.4'
Cl Cl 0.3639 0.7018 'International Tables Vol C Tables 4.2.6.8 and 6.1.1.4'
Co Co -2.3653 3.6143 'International Tables Vol C Tables 4.2.6.8 and 6.1.1.4'

loop_
_exptl_crystal_face_index_h
_exptl_crystal_face_index_k
_exptl_crystal_face_index_l
_exptl_crystal_face_perp_dist
0 1 -1 0.1087
0 -1 1 0.1126
-1 1 1 0.1372
2 1 -1 0.1255
0 -1 -1 0.1763
-1 0 2 0.1426
1 0 0 0.1277
0 -2 -5 0.1664
-3 0 -5 0.1720
-5 -2 4 0.2225
3 1 5 0.1794
0 1 -5 0.1369

loop_
_geom_angle_atom_site_label_1
_geom_angle_atom_site_label_2
_geom_angle_atom_site_label_3
_geom_angle
_geom_angle_site_symmetry_1
_geom_angle_site_symmetry_3
_geom_angle_publ_flag
N1 Co1 Cl1 179.03(7) . . ?
N1 Co1 N3 89.10(10) . . ?
N1 Co1 N5 88.43(10) . . ?
N3 Co1 Cl1 90.68(7) . . ?
N3 Co1 N5 177.53(10) . . ?
N4 Co1 Cl1 90.92(7) . . ?
N4 Co1 N1 88.16(10) . . ?
N4 Co1 N3 93.90(10) . . ?
N4 Co1 N5 86.02(10) . . ?
N2 Co1 Cl1 90.54(7) . . ?
N2 Co1 N1 90.39(10) . . ?
N2 Co1 N3 86.53(10) . . ?
N2 Co1 N4 178.48(10) . . ?
N2 Co1 N5 93.49(10) . . ?
N5 Co1 Cl1 91.79(7) . . ?
O3 S1 C11 102.63(16) . . ?
O1 S1 O3 113.91(16) . . ?
O1 S1 C11 103.45(19) . . ?
O2 S1 O3 115.17(15) . . ?
O2 S1 O1 115.46(17) . . ?
O2 S1 C11 103.91(17) . . ?
O6 S2 O5 114.34(19) . . ?
O6 S2 C12 103.83(16) . . ?
O4 S2 O6 116.17(17) . . ?
O4 S2 O5 113.5(2) . . ?
O4 S2 C12 105.08(19) . . ?
O5 S2 C12 101.80(19) . . ?
C2 N1 Co1 172.8(3) . . ?
Co1 N3 H3 107(4) . . ?
C6 N3 Co1 118.18(18) . . ?
C6 N3 C4 111.5(2) . . ?
C6 N3 H3 106(4) . . ?
C4 N3 Co1 107.49(17) . . ?
C4 N3 H3 107(4) . . ?
Co1 N4 H4A 108(4) . . ?
Co1 N4 H4B 110(4) . . ?
C7 N4 Co1 109.33(18) . . ?
C7 N4 H4A 112(4) . . ?
C7 N4 H4B 111(4) . . ?
H4A N4 H4B 106(5) . . ?
Co1 N2 H2A 112(4) . . ?
Co1 N2 H2B 111(4) . . ?
C3 N2 Co1 108.68(17) . . ?
C3 N2 H2A 108(4) . . ?
C3 N2 H2B 107(4) . . ?
H2A N2 H2B 110(5) . . ?
Co1 N5 H5 106(4) . . ?
C9 N5 Co1 116.27(18) . . ?
C9 N5 C8 112.8(2) . . ?
C9 N5 H5 108(3) . . ?
C8 N5 Co1 107.38(18) . . ?
C8 N5 H5 107(4) . . ?
N3 C6 H6A 109.4 . . ?
N3 C6 H6B 109.4 . . ?
N3 C6 C5 111.0(2) . . ?
H6A C6 H6B 108.0 . . ?
C5 C6 H6A 109.4 . . ?
C5 C6 H6B 109.4 . . ?
N5 C9 H9A 108.4 . . ?
N5 C9 H9B 108.4 . . ?
N5 C9 C10 115.6(3) . . ?
H9A C9 H9B 107.4 . . ?
C10 C9 H9A 108.4 . . ?
C10 C9 H9B 108.4 . . ?
N3 C4 H4C 110.0 . . ?
N3 C4 H4D 110.0 . . ?
N3 C4 C3 108.3(2) . . ?
H4C C4 H4D 108.4 . . ?
C3 C4 H4C 110.0 . . ?
C3 C4 H4D 110.0 . . ?
N2 C3 C4 107.0(2) . . ?
N2 C3 H3A 110.3 . . ?
N2 C3 H3B 110.3 . . ?
C4 C3 H3A 110.3 . . ?
C4 C3 H3B 110.3 . . ?
H3A C3 H3B 108.6 . . ?
N5 C8 H8A 110.1 . . ?
N5 C8 H8B 110.1 . . ?
N5 C8 C7 108.2(2) . . ?
H8A C8 H8B 108.4 . . ?
C7 C8 H8A 110.1 . . ?
C7 C8 H8B 110.1 . . ?
N4 C7 C8 106.9(2) . . ?
N4 C7 H7A 110.3 . . ?
N4 C7 H7B 110.3 . . ?
C8 C7 H7A 110.3 . . ?
C8 C7 H7B 110.3 . . ?
H7A C7 H7B 108.6 . . ?
Cl3 C10 H10A 109.5 . . ?
Cl3 C10 H10B 109.5 . . ?
C9 C10 Cl3 110.6(2) . . ?
C9 C10 H10A 109.5 . . ?
C9 C10 H10B 109.5 . . ?
H10A C10 H10B 108.1 . . ?
N1 C2 C1 179.5(4) . . ?
F2 C11 S1 110.4(3) . . ?
F1 C11 S1 110.4(3) . . ?
F1 C11 F2 108.2(3) . . ?
F3 C11 S1 111.4(3) . . ?
F3 C11 F2 107.6(3) . . ?
F3 C11 F1 108.8(4) . . ?
Cl2 C5 H5A 110.0 . . ?
Cl2 C5 H5B 110.0 . . ?
C6 C5 Cl2 108.6(2) . . ?
C6 C5 H5A 110.0 . . ?
C6 C5 H5B 110.0 . . ?
H5A C5 H5B 108.3 . . ?
C2 C1 H1A 109.5 . . ?
C2 C1 H1B 109.5 . . ?
C2 C1 H1C 109.5 . . ?
H1A C1 H1B 109.5 . . ?
H1A C1 H1C 109.5 . . ?
H1B C1 H1C 109.5 . . ?
F4 C12 S2 111.8(3) . . ?
F4 C12 F5 105.8(4) . . ?
F6 C12 S2 113.5(3) . . ?
F6 C12 F4 108.6(3) . . ?
F6 C12 F5 107.5(4) . . ?
F5 C12 S2 109.2(3) . . ?

loop_
_geom_bond_atom_site_label_1
_geom_bond_atom_site_label_2
_geom_bond_distance
_geom_bond_site_symmetry_2
_geom_bond_publ_flag
Co1 Cl1 2.2179(8) . ?
Co1 N1 1.955(2) . ?
Co1 N3 2.001(2) . ?
Co1 N4 1.954(2) . ?
Co1 N2 1.951(2) . ?
Co1 N5 2.009(2) . ?
S1 O3 1.444(2) . ?
S1 O1 1.440(3) . ?
S1 O2 1.435(3) . ?
S1 C11 1.836(4) . ?
Cl3 C10 1.789(3) . ?
Cl2 C5 1.798(3) . ?
S2 O6 1.439(2) . ?
S2 O4 1.418(3) . ?
S2 O5 1.450(3) . ?
S2 C12 1.825(4) . ?
F2 C11 1.330(4) . ?
F4 C12 1.324(4) . ?
N1 C2 1.102(4) . ?
N3 C6 1.490(4) . ?
N3 C4 1.491(3) . ?
N3 H3 0.877(19) . ?
F1 C11 1.326(5) . ?
N4 C7 1.483(4) . ?
N4 H4A 0.888(19) . ?
N4 H4B 0.885(19) . ?
N2 C3 1.485(4) . ?
N2 H2A 0.88(2) . ?
N2 H2B 0.890(19) . ?
N5 C9 1.485(4) . ?
N5 C8 1.493(4) . ?
N5 H5 0.899(19) . ?
F3 C11 1.324(5) . ?
F6 C12 1.289(5) . ?
F5 C12 1.332(5) . ?
C6 H6A 0.9900 . ?
C6 H6B 0.9900 . ?
C6 C5 1.520(4) . ?
C9 H9A 0.9900 . ?
C9 H9B 0.9900 . ?
C9 C10 1.511(4) . ?
C4 H4C 0.9900 . ?
C4 H4D 0.9900 . ?
C4 C3 1.513(4) . ?
C3 H3A 0.9900 . ?
C3 H3B 0.9900 . ?
C8 H8A 0.9900 . ?
C8 H8B 0.9900 . ?
C8 C7 1.507(4) . ?
C7 H7A 0.9900 . ?
C7 H7B 0.9900 . ?
C10 H10A 0.9900 . ?
C10 H10B 0.9900 . ?
C2 C1 1.451(5) . ?
C5 H5A 0.9900 . ?
C5 H5B 0.9900 . ?
C1 H1A 0.9800 . ?
C1 H1B 0.9800 . ?
C1 H1C 0.9800 . ?

loop_
_geom_torsion_atom_site_label_1
_geom_torsion_atom_site_label_2
_geom_torsion_atom_site_label_3
_geom_torsion_atom_site_label_4
_geom_torsion
_geom_torsion_site_symmetry_1
_geom_torsion_site_symmetry_2
_geom_torsion_site_symmetry_3
_geom_torsion_site_symmetry_4
_geom_torsion_publ_flag
Co1 N3 C6 C5 -164.7(2) . . . . ?
Co1 N3 C4 C3 36.1(3) . . . . ?
Co1 N4 C7 C8 40.8(3) . . . . ?
Co1 N2 C3 C4 41.6(2) . . . . ?
Co1 N5 C9 C10 176.7(2) . . . . ?
Co1 N5 C8 C7 37.4(3) . . . . ?
O3 S1 C11 F2 -58.6(3) . . . . ?
O3 S1 C11 F1 61.0(3) . . . . ?
O3 S1 C11 F3 -178.0(3) . . . . ?
N3 C6 C5 Cl2 -176.0(2) . . . . ?
N3 C4 C3 N2 -51.4(3) . . . . ?
O6 S2 C12 F4 179.5(3) . . . . ?
O6 S2 C12 F6 56.1(4) . . . . ?
O6 S2 C12 F5 -63.8(4) . . . . ?
O1 S1 C11 F2 60.2(3) . . . . ?
O1 S1 C11 F1 179.8(3) . . . . ?
O1 S1 C11 F3 -59.3(3) . . . . ?
O2 S1 C11 F2 -178.9(3) . . . . ?
O2 S1 C11 F1 -59.3(3) . . . . ?
O2 S1 C11 F3 61.7(3) . . . . ?
N5 C9 C10 Cl3 62.0(3) . . . . ?
N5 C8 C7 N4 -51.5(3) . . . . ?
O4 S2 C12 F4 -58.1(3) . . . . ?
O4 S2 C12 F6 178.5(3) . . . . ?
O4 S2 C12 F5 58.7(4) . . . . ?
O5 S2 C12 F4 60.4(3) . . . . ?
O5 S2 C12 F6 -63.0(4) . . . . ?
O5 S2 C12 F5 177.2(3) . . . . ?
C6 N3 C4 C3 167.2(2) . . . . ?
C9 N5 C8 C7 166.8(2) . . . . ?
C4 N3 C6 C5 70.0(3) . . . . ?
C8 N5 C9 C10 52.0(3) . . . . ?
